data_2200971
loop_
_publ_author_name
'McIndoe, J. Scott'
'Nicholson, Brian K.'

_publ_section_title
;
 Bis[dicarbonyl(cyclopentadienyl)ferrio]mercury(II)
;
_journal_issue 2
_journal_name_full 'Acta Crystallographica Section E'
_journal_page_first m53
_journal_page_last m54
_journal_paper_doi 10.1107/S1600536802000818
_journal_volume 58
_journal_year 2002
_chemical_formula_iupac '[Hg Fe2 (C5 H5)2 (C O)4]'
_chemical_formula_moiety 'C14 H10 Fe2 Hg O4'
_chemical_formula_sum 'C14 H10 Fe2 Hg O4'
_chemical_formula_weight 554.51
_chemical_name_systematic
;
Bis[cyclopentadienyl(dicarbonyl)iron]mercury(II)
;
_space_group_IT_number 96
_symmetry_cell_setting tetragonal
_symmetry_space_group_name_Hall 'P 4nw 2abw'
_symmetry_space_group_name_H-M 'P 43 21 2'
_atom_sites_solution_hydrogens geom
_atom_sites_solution_primary direct
_atom_sites_solution_secondary difmap
_audit_creation_method SHELXL-97
_cell_angle_alpha 90
_cell_angle_beta 90
_cell_angle_gamma 90
_cell_formula_units_Z 4
_cell_length_a 11.67560(10)
_cell_length_b 11.67560(10)
_cell_length_c 10.50300(10)
_cell_measurement_reflns_used 1726
_cell_measurement_temperature 203(2)
_cell_measurement_theta_max 28
_cell_measurement_theta_min 2
_cell_volume 1431.77(2)
_computing_cell_refinement 'SAINT (Siemens, 1994)'
_computing_data_collection 'SMART (Siemens, 1994)'
_computing_data_reduction 'SADABS (Blessing, 1995)'
_computing_molecular_graphics 'ORTEP-3 for Windows (Farrugia, 1997)'
_computing_publication_material 'WinGX (Farrugia, 1999)'
_computing_structure_refinement 'SHELXL97 (Sheldrick, 1997)'
_computing_structure_solution 'SHELXS97 (Sheldrick, 1997)'
_diffrn_ambient_temperature 203(2)
_diffrn_measured_fraction_theta_full .986
_diffrn_measured_fraction_theta_max .986
_diffrn_measurement_device_type 'Siemens SMART CCD'
_diffrn_measurement_method multi-scan
_diffrn_radiation_monochromator graphite
_diffrn_radiation_source 'fine-focus sealed tube'
_diffrn_radiation_type MoK\a
_diffrn_radiation_wavelength .71073
_diffrn_reflns_av_R_equivalents .029
_diffrn_reflns_av_sigmaI/netI .041
_diffrn_reflns_limit_h_max 15
_diffrn_reflns_limit_h_min -15
_diffrn_reflns_limit_k_max 15
_diffrn_reflns_limit_k_min 0
_diffrn_reflns_limit_l_max 13
_diffrn_reflns_limit_l_min 0
_diffrn_reflns_number 3323
_diffrn_reflns_theta_full 28.3
_diffrn_reflns_theta_max 28.3
_diffrn_reflns_theta_min 2.5
_diffrn_standards_decay_% 0
_diffrn_standards_number 0
_exptl_absorpt_coefficient_mu 12.705
_exptl_absorpt_correction_T_max .011
_exptl_absorpt_correction_T_min .003
_exptl_absorpt_correction_type empirical
_exptl_absorpt_process_details '(Blessing, 1995)'
_exptl_crystal_colour brown
_exptl_crystal_density_diffrn 2.572
_exptl_crystal_density_method 'not measured'
_exptl_crystal_description prism
_exptl_crystal_F_000 1032
_exptl_crystal_size_max .58
_exptl_crystal_size_mid .48
_exptl_crystal_size_min .36
_refine_diff_density_max 1.72
_refine_diff_density_min -2.49
_refine_ls_extinction_method none
_refine_ls_goodness_of_fit_ref 1.09
_refine_ls_hydrogen_treatment constr
_refine_ls_matrix_type full
_refine_ls_number_parameters 97
_refine_ls_number_reflns 1726
_refine_ls_number_restraints 0
_refine_ls_restrained_S_all 1.09
_refine_ls_R_factor_all .038
_refine_ls_R_factor_gt .037
_refine_ls_shift/su_max <0.001
_refine_ls_shift/su_mean <0.001
_refine_ls_structure_factor_coef Fsqd
_refine_ls_weighting_details 'calc w = 1/[\s^2^(Fo^2^)+(0.034P)^2^+16.5365P] where P = (Fo^2^+2Fc^2^)/3'
_refine_ls_weighting_scheme calc
_refine_ls_wR_factor_gt .100
_refine_ls_wR_factor_ref .100
_reflns_number_gt 1687
_reflns_number_total 1726
_reflns_threshold_expression I>2\s(I)
_cod_data_source_file tk6048.cif
_cod_data_source_block I
_cod_depositor_comments
;
The following automatic conversions were performed:
'_symmetry_cell_setting' value 'Tetragonal' changed to 'tetragonal'
according to '/home/saulius/struct/CIF-dictionaries/cif_core.dic'
dictionary named 'cif_core.dic' version 2.4.1 from 2010-06-29.

Automatic conversion script
Id: cif_fix_enum 1527 2010-12-29 10:47:43Z saulius 

The following automatic conversions were performed:

'_symmetry_cell_setting' value 'Tetragonal' changed to 'tetragonal'
according to /home/saulius/struct/CIF-dictionaries/cif_core.dic
dictionary named 'cif_core.dic' version 2.4.1 from 2010-06-29.

Automatic conversion script
Id: cif_fix_values 1715 2011-07-08 13:25:40Z adriana 
;
_cod_database_code 2200971
_cod_database_fobs_code 2200971

loop_
_symmetry_equiv_pos_as_xyz
'x, y, z'
'-x, -y, z+1/2'
'-y+1/2, x+1/2, z+3/4'
'y+1/2, -x+1/2, z+1/4'
'-x+1/2, y+1/2, -z+3/4'
'x+1/2, -y+1/2, -z+1/4'
'y, x, -z'
'-y, -x, -z+1/2'

loop_
_atom_site_label
_atom_site_fract_x
_atom_site_fract_y
_atom_site_fract_z
_atom_site_U_iso_or_equiv
_atom_site_adp_type
_atom_site_calc_flag
_atom_site_refinement_flags
_atom_site_occupancy
_atom_site_disorder_assembly
_atom_site_disorder_group
_atom_site_type_symbol
Hg1 .24290(2) .24290(2) .0000 .02149(14) Uani d S 1 . . Hg
Fe1 .28631(9) .26284(8) .23736(10) .0163(2) Uani d . 1 . . Fe
O1 .0939(6) .1212(7) .3137(7) .0350(18) Uani d . 1 . . O
O2 .1532(7) .4720(6) .2192(8) .0394(18) Uani d . 1 . . O
C1 .1683(7) .1758(8) .2800(7) .0224(16) Uani d . 1 . . C
C2 .2057(8) .3893(7) .2223(8) .0227(17) Uani d . 1 . . C
C11 .4212(8) .3354(8) .3394(9) .0252(19) Uani d . 1 . . C
H11 .4171 .4043 .3855 .030 Uiso calc R 1 . . H
C12 .4516(9) .3252(9) .2082(9) .028(2) Uani d . 1 . . C
H12 .4692 .3858 .1526 .033 Uiso calc R 1 . . H
C13 .4505(8) .2069(10) .1772(10) .029(2) Uani d . 1 . . C
H13 .4691 .1743 .0981 .035 Uiso calc R 1 . . H
C14 .4158(8) .1469(9) .2888(8) .026(2) Uani d . 1 . . C
H14 .4061 .0672 .2954 .031 Uiso calc R 1 . . H
C15 .3984(8) .2269(9) .3880(8) .0263(19) Uani d . 1 . . C
H15 .3756 .2098 .4717 .032 Uiso calc R 1 . . H

loop_
_atom_site_aniso_label
_atom_site_aniso_U_11
_atom_site_aniso_U_22
_atom_site_aniso_U_33
_atom_site_aniso_U_12
_atom_site_aniso_U_13
_atom_site_aniso_U_23
Hg1 .02664(17) .02664(17) .0112(2) .00052(16) -.00007(10) .00007(10)
Fe1 .0168(5) .0190(5) .0132(5) -.0003(4) -.0001(4) -.0013(4)
O1 .033(4) .041(5) .031(4) -.010(3) .008(3) .005(3)
O2 .041(4) .032(4) .045(5) .012(3) -.001(3) -.003(3)
C1 .023(4) .028(4) .016(4) .000(3) -.002(3) .005(3)
C2 .028(4) .021(4) .019(4) -.001(3) -.002(3) -.004(3)
C11 .025(5) .029(5) .022(4) -.001(4) -.006(4) -.007(4)
C12 .023(4) .034(5) .027(5) -.006(4) .001(4) .000(4)
C13 .015(4) .042(6) .030(5) .005(4) .006(3) .002(4)
C14 .026(4) .031(5) .021(4) .007(4) -.007(3) .000(3)
C15 .027(4) .037(5) .015(4) .004(4) -.008(3) .000(4)

loop_
_atom_type_symbol
_atom_type_description
_atom_type_scat_dispersion_real
_atom_type_scat_dispersion_imag
_atom_type_scat_source
C C .0033 .0016 'International Tables Vol C Tables 4.2.6.8 and 6.1.1.4'
H H .0000 .0000 'International Tables Vol C Tables 4.2.6.8 and 6.1.1.4'
O O .0106 .0060 'International Tables Vol C Tables 4.2.6.8 and 6.1.1.4'
Hg Hg -2.3894 9.2266 'International Tables Vol C Tables 4.2.6.8 and 6.1.1.4'
Fe Fe .3463 .8444 'International Tables Vol C Tables 4.2.6.8 and 6.1.1.4'

loop_
_geom_angle_atom_site_label_1
_geom_angle_atom_site_label_2
_geom_angle_atom_site_label_3
_geom_angle_site_symmetry_3
_geom_angle
Fe1 Hg1 Fe1 7 156.37(5)
C2 Fe1 C1 . 95.0(4)
C2 Fe1 C12 . 100.9(4)
C1 Fe1 C12 . 163.4(4)
C2 Fe1 C11 . 96.3(4)
C1 Fe1 C11 . 133.7(4)
C12 Fe1 C11 . 40.0(4)
C2 Fe1 C15 . 124.8(4)
C1 Fe1 C15 . 100.4(4)
C12 Fe1 C15 . 66.6(4)
C11 Fe1 C15 . 38.9(4)
C2 Fe1 C14 . 161.8(4)
C1 Fe1 C14 . 97.2(4)
C12 Fe1 C14 . 66.2(4)
C11 Fe1 C14 . 65.5(4)
C15 Fe1 C14 . 39.4(4)
C2 Fe1 C13 . 135.7(4)
C1 Fe1 C13 . 127.0(4)
C12 Fe1 C13 . 39.4(4)
C11 Fe1 C13 . 66.1(4)
C15 Fe1 C13 . 66.3(4)
C14 Fe1 C13 . 39.4(4)
C2 Fe1 Hg1 . 83.3(3)
C1 Fe1 Hg1 . 92.3(3)
C12 Fe1 Hg1 . 94.1(3)
C11 Fe1 Hg1 . 133.5(3)
C15 Fe1 Hg1 . 147.4(3)
C14 Fe1 Hg1 . 109.6(3)
C13 Fe1 Hg1 . 82.0(3)
O1 C1 Fe1 . 176.5(8)
O2 C2 Fe1 . 176.5(8)
C15 C11 C12 . 109.0(9)
C15 C11 Fe1 . 71.0(5)
C12 C11 Fe1 . 70.0(6)
C13 C12 C11 . 107.5(9)
C13 C12 Fe1 . 71.7(6)
C11 C12 Fe1 . 69.9(6)
C12 C13 C14 . 107.0(9)
C12 C13 Fe1 . 68.9(6)
C14 C13 Fe1 . 69.5(5)
C15 C14 C13 . 108.8(9)
C15 C14 Fe1 . 70.2(5)
C13 C14 Fe1 . 71.1(6)
C11 C15 C14 . 107.7(8)
C11 C15 Fe1 . 70.1(5)
C14 C15 Fe1 . 70.5(5)

loop_
_geom_bond_atom_site_label_1
_geom_bond_atom_site_label_2
_geom_bond_site_symmetry_2
_geom_bond_distance
_geom_bond_publ_flag
Hg1 Fe1 . 2.5546(10) ?
Hg1 Fe1 7 2.5546(10) ?
Fe1 C2 . 1.758(9) ?
Fe1 C1 . 1.769(8) ?
Fe1 C12 . 2.085(10) ?
Fe1 C11 . 2.085(9) ?
Fe1 C15 . 2.096(8) ?
Fe1 C14 . 2.100(9) ?
Fe1 C13 . 2.121(9) ?
O1 C1 . 1.135(10) ?
O2 C2 . 1.144(11) ?
C11 C15 . 1.391(14) ?
C11 C12 . 1.428(13) ?
C12 C13 . 1.419(15) ?
C13 C14 . 1.424(14) ?
C14 C15 . 1.413(13) ?
